data_4324937
loop_
_publ_author_name
'Martin Jarenmark'
'Matti Haukka'
'Serhiy Demeshko'
'Felix Tuczek'
'Luca Zuppiroli'
'Franc Meyer'
'Ebbe Nordlander'

_publ_section_title
;
 Synthesis, Characterization, and Reactivity Studies of Heterodinuclear
 Complexes Modeling Active Sites in Purple Acid Phospatases
;
_journal_name_full 'Inorganic Chemistry'
_journal_page_first 3866
_journal_page_last 3887
_journal_paper_doi 10.1021/ic1020324
_journal_volume 50
_journal_year 2011
_chemical_absolute_configuration unk
_chemical_formula_moiety 'C31 H40 Co Fe N4 O8, F6 P'
_chemical_formula_sum 'C31 H40 Co F6 Fe N4 O8 P'
_chemical_formula_weight 856.42
_chemical_name_systematic
; 
 ? 
;
_space_group_IT_number 7
_symmetry_cell_setting monoclinic
_symmetry_space_group_name_Hall 'P -2yac'
_symmetry_space_group_name_H-M 'P 1 n 1'
_atom_sites_solution_hydrogens mixed
_atom_sites_solution_primary direct
_atom_sites_solution_secondary difmap
_audit_creation_method SHELXL-97
_cell_angle_alpha 90.00
_cell_angle_beta 99.067(2)
_cell_angle_gamma 90.00
_cell_formula_units_Z 2
_cell_length_a 10.4714(2)
_cell_length_b 13.6885(4)
_cell_length_c 12.6895(4)
_cell_measurement_reflns_used 7728
_cell_measurement_temperature 120(2)
_cell_measurement_theta_max 27.48
_cell_measurement_theta_min 1.00
_cell_volume 1796.16(9)
_computing_cell_refinement 'Denzo/Scalepack (Otwinowski & Minor, 1997)'
_computing_data_collection 'Collect (Bruker AXS BV, 1997-2004)'
_computing_data_reduction 'Denzo/Scalepack (Otwinowski & Minor, 1997)'
_computing_molecular_graphics 'Diamond v.3.1e (Brandenburg, 2007)'
_computing_publication_material 'SHELXL-97 (Sheldrick, 2008)'
_computing_structure_refinement 'SHELXL-97 (Sheldrick, 2008)'
_computing_structure_solution 'SHELXS-97 (Sheldrick, 2008)'
_diffrn_ambient_temperature 120(2)
_diffrn_detector_area_resol_mean 9
_diffrn_measured_fraction_theta_full 0.999
_diffrn_measured_fraction_theta_max 0.999
_diffrn_measurement_device '95mm CCD camera on \k-goniostat'
_diffrn_measurement_device_type 'Nonius KappaCCD'
_diffrn_measurement_method '\f scans and \w scans with \k offset'
_diffrn_radiation_monochromator 'horizontally mounted graphite crystal'
_diffrn_radiation_source 'fine-focus sealed tube'
_diffrn_radiation_type MoK\a
_diffrn_radiation_wavelength 0.71073
_diffrn_reflns_av_R_equivalents 0.0439
_diffrn_reflns_av_sigmaI/netI 0.0397
_diffrn_reflns_limit_h_max 13
_diffrn_reflns_limit_h_min -13
_diffrn_reflns_limit_k_max 17
_diffrn_reflns_limit_k_min -17
_diffrn_reflns_limit_l_max 16
_diffrn_reflns_limit_l_min -16
_diffrn_reflns_number 41179
_diffrn_reflns_theta_full 27.49
_diffrn_reflns_theta_max 27.49
_diffrn_reflns_theta_min 2.20
_exptl_absorpt_coefficient_mu 0.995
_exptl_absorpt_correction_T_max 0.8941
_exptl_absorpt_correction_T_min 0.7598
_exptl_absorpt_correction_type multi-scan
_exptl_absorpt_process_details 'SORTAV (Blessing, 1995)'
_exptl_crystal_colour 'dark red'
_exptl_crystal_density_diffrn 1.584
_exptl_crystal_description plate
_exptl_crystal_F_000 880
_exptl_crystal_size_max 0.29
_exptl_crystal_size_mid 0.14
_exptl_crystal_size_min 0.12
_refine_diff_density_max 0.627
_refine_diff_density_min -0.564
_refine_diff_density_rms 0.126
_refine_ls_abs_structure_details 'Flack H D (1983), Acta Cryst. A39, 876-881'
_refine_ls_abs_structure_Flack -0.012(10)
_refine_ls_extinction_method none
_refine_ls_goodness_of_fit_ref 1.035
_refine_ls_hydrogen_treatment constr
_refine_ls_matrix_type full
_refine_ls_number_parameters 488
_refine_ls_number_reflns 8155
_refine_ls_number_restraints 51
_refine_ls_restrained_S_all 1.051
_refine_ls_R_factor_all 0.0456
_refine_ls_R_factor_gt 0.0367
_refine_ls_shift/su_max 0.001
_refine_ls_shift/su_mean 0.000
_refine_ls_structure_factor_coef Fsqd
_refine_ls_weighting_details 'calc w=1/[\s^2^(Fo^2^)+(0.0551P)^2^+0.5329P] where P=(Fo^2^+2Fc^2^)/3'
_refine_ls_weighting_scheme calc
_refine_ls_wR_factor_gt 0.0868
_refine_ls_wR_factor_ref 0.0916
_reflns_number_gt 7336
_reflns_number_total 8155
_reflns_threshold_expression >2sigma(I)
_cod_data_source_file ic1020324_si_002_2.cif
_cod_data_source_block mj2075bdm
_cod_original_sg_symbol_H-M 'P n'
_cod_database_code 4324937

loop_
_symmetry_equiv_pos_as_xyz
'x, y, z'
'x+1/2, -y, z+1/2'

loop_
_atom_site_label
_atom_site_type_symbol
_atom_site_fract_x
_atom_site_fract_y
_atom_site_fract_z
_atom_site_U_iso_or_equiv
_atom_site_adp_type
_atom_site_occupancy
_atom_site_symmetry_multiplicity
_atom_site_calc_flag
_atom_site_refinement_flags
_atom_site_disorder_assembly
_atom_site_disorder_group
Co1 Co 0.56331(3) 0.64016(3) 0.84885(3) 0.02146(10) Uani 1 1 d . . .
Fe1 Fe 0.23627(3) 0.65795(3) 0.84978(3) 0.01992(10) Uani 1 1 d . . .
P1 P 0.43447(10) 0.83850(6) 0.30213(7) 0.0346(2) Uani 1 1 d . . .
F1 F 0.4650(3) 0.74362(18) 0.3715(2) 0.0703(8) Uani 1 1 d . A .
F2 F 0.4057(4) 0.9353(2) 0.2319(2) 0.0922(12) Uani 1 1 d . A .
F3A F 0.5000(5) 0.9043(3) 0.3990(3) 0.0773(13) Uani 0.734(3) 1 d PU A 1
F4A F 0.3038(4) 0.8596(3) 0.3424(6) 0.0902(16) Uani 0.734(3) 1 d PU A 1
F5A F 0.3788(9) 0.7752(4) 0.2028(4) 0.128(3) Uani 0.734(3) 1 d PU A 1
F6A F 0.5708(7) 0.8207(5) 0.2703(7) 0.135(3) Uani 0.734(3) 1 d PU A 1
F3B F 0.3851(17) 0.8777(8) 0.4026(9) 0.0773(13) Uani 0.266(3) 1 d PU A 2
F4B F 0.2989(10) 0.7871(11) 0.2685(16) 0.0902(16) Uani 0.266(3) 1 d PU A 2
F5B F 0.476(3) 0.7974(11) 0.2012(13) 0.128(3) Uani 0.266(3) 1 d PU A 2
F6B F 0.5642(18) 0.8898(16) 0.3218(17) 0.135(3) Uani 0.266(3) 1 d PU A 2
O1 O 0.39588(19) 0.72371(14) 0.82354(15) 0.0206(4) Uani 1 1 d . . .
O2 O 0.3136(2) 0.61058(17) 0.99229(18) 0.0278(5) Uani 1 1 d . . .
O3 O 0.5252(2) 0.58808(17) 0.99517(18) 0.0312(5) Uani 1 1 d . . .
O4 O 0.2539(2) 0.53919(15) 0.77113(18) 0.0273(5) Uani 1 1 d . . .
O5 O 0.4666(2) 0.51552(15) 0.78339(19) 0.0305(5) Uani 1 1 d . . .
O6 O 0.06043(19) 0.62869(15) 0.88321(17) 0.0257(5) Uani 1 1 d . . .
O7 O -0.0788(2) 0.66199(17) 0.99500(19) 0.0308(5) Uani 1 1 d . . .
O8 O 0.7358(2) 0.56221(16) 0.87249(18) 0.0295(5) Uani 1 1 d D . .
H8O H 0.8066 0.5953 0.9020 0.044 Uiso 1 1 d RD . .
N1 N 0.1768(2) 0.79764(18) 0.91461(19) 0.0210(5) Uani 1 1 d . . .
N2 N 0.1473(2) 0.73274(18) 0.7068(2) 0.0221(5) Uani 1 1 d . . .
N3 N 0.6276(2) 0.71327(18) 0.7056(2) 0.0214(5) Uani 1 1 d . . .
N4 N 0.6594(2) 0.76204(18) 0.9243(2) 0.0219(5) Uani 1 1 d . . .
C1 C 0.1074(3) 0.7641(2) 1.0012(3) 0.0252(6) Uani 1 1 d . . .
H1A H 0.0544 0.8179 1.0236 0.030 Uiso 1 1 calc R . .
H1B H 0.1702 0.7432 1.0639 0.030 Uiso 1 1 calc R . .
C2 C 0.0210(3) 0.6785(2) 0.9588(2) 0.0246(6) Uani 1 1 d . . .
C3 C 0.0862(3) 0.8502(2) 0.8315(3) 0.0225(6) Uani 1 1 d . . .
H3A H 0.1000 0.9214 0.8410 0.027 Uiso 1 1 calc R . .
H3B H -0.0038 0.8357 0.8416 0.027 Uiso 1 1 calc R . .
C4 C 0.1030(3) 0.8225(2) 0.7200(2) 0.0218(6) Uani 1 1 d . . .
C5 C 0.0686(3) 0.8859(2) 0.6344(3) 0.0299(7) Uani 1 1 d . . .
H5 H 0.0362 0.9493 0.6453 0.036 Uiso 1 1 calc R . .
C6 C 0.0826(3) 0.8546(3) 0.5334(3) 0.0339(7) Uani 1 1 d . . .
H6 H 0.0607 0.8968 0.4739 0.041 Uiso 1 1 calc R . .
C7 C 0.1286(3) 0.7619(3) 0.5194(3) 0.0347(8) Uani 1 1 d . . .
H7 H 0.1386 0.7393 0.4504 0.042 Uiso 1 1 calc R . .
C8 C 0.1598(3) 0.7024(2) 0.6079(2) 0.0302(7) Uani 1 1 d . . .
H8 H 0.1910 0.6383 0.5987 0.036 Uiso 1 1 calc R . .
C9 C 0.2910(3) 0.8588(2) 0.9557(2) 0.0223(6) Uani 1 1 d . . .
H9A H 0.3513 0.8210 1.0083 0.027 Uiso 1 1 calc R . .
H9B H 0.2627 0.9169 0.9924 0.027 Uiso 1 1 calc R . .
C10 C 0.3595(3) 0.8911(2) 0.8658(2) 0.0209(6) Uani 1 1 d . . .
C11 C 0.3765(3) 0.9896(2) 0.8445(3) 0.0228(6) Uani 1 1 d . . .
H11 H 0.3418 1.0373 0.8864 0.027 Uiso 1 1 calc R . .
C12 C 0.4428(3) 1.0202(2) 0.7634(2) 0.0233(6) Uani 1 1 d . . .
C13 C 0.4678(3) 1.1275(2) 0.7466(3) 0.0311(7) Uani 1 1 d . . .
H13A H 0.4217 1.1667 0.7932 0.047 Uiso 1 1 calc R . .
H13B H 0.4372 1.1448 0.6720 0.047 Uiso 1 1 calc R . .
H13C H 0.5608 1.1405 0.7638 0.047 Uiso 1 1 calc R . .
C14 C 0.4884(3) 0.9486(2) 0.7008(2) 0.0239(6) Uani 1 1 d . . .
H14 H 0.5327 0.9681 0.6444 0.029 Uiso 1 1 calc R . .
C15 C 0.4711(3) 0.8494(2) 0.7183(2) 0.0202(6) Uani 1 1 d . . .
C16 C 0.4073(3) 0.8206(2) 0.8024(2) 0.0196(6) Uani 1 1 d . . .
C17 C 0.5202(3) 0.7732(2) 0.6485(2) 0.0236(6) Uani 1 1 d . . .
H17A H 0.4478 0.7295 0.6196 0.028 Uiso 1 1 calc R . .
H17B H 0.5502 0.8062 0.5875 0.028 Uiso 1 1 calc R . .
C18 C 0.4265(3) 0.5860(2) 1.0383(2) 0.0242(6) Uani 1 1 d . . .
C19 C 0.4389(3) 0.5524(3) 1.1521(3) 0.0323(7) Uani 1 1 d . . .
H19A H 0.4795 0.4877 1.1590 0.048 Uiso 1 1 calc R . .
H19B H 0.3529 0.5488 1.1731 0.048 Uiso 1 1 calc R . .
H19C H 0.4925 0.5989 1.1984 0.048 Uiso 1 1 calc R . .
C20 C 0.3533(3) 0.4864(2) 0.7635(2) 0.0264(6) Uani 1 1 d . . .
C21 C 0.3239(4) 0.3844(3) 0.7244(3) 0.0419(9) Uani 1 1 d . . .
H21A H 0.4040 0.3462 0.7327 0.063 Uiso 1 1 calc R . .
H21B H 0.2851 0.3861 0.6489 0.063 Uiso 1 1 calc R . .
H21C H 0.2633 0.3541 0.7661 0.063 Uiso 1 1 calc R . .
C22 C 0.6802(3) 0.6429(2) 0.6302(3) 0.0267(6) Uani 1 1 d . . .
H22 H 0.7424 0.5987 0.6752 0.032 Uiso 1 1 calc R . .
C23 C 0.5752(3) 0.5785(3) 0.5698(3) 0.0349(7) Uani 1 1 d . . .
H23A H 0.5226 0.6169 0.5139 0.052 Uiso 1 1 calc R . .
H23B H 0.5202 0.5533 0.6193 0.052 Uiso 1 1 calc R . .
H23C H 0.6151 0.5238 0.5373 0.052 Uiso 1 1 calc R . .
C24 C 0.7545(3) 0.6920(3) 0.5500(3) 0.0345(7) Uani 1 1 d . . .
H24A H 0.6973 0.7374 0.5054 0.052 Uiso 1 1 calc R . .
H24B H 0.7855 0.6421 0.5048 0.052 Uiso 1 1 calc R . .
H24C H 0.8285 0.7279 0.5885 0.052 Uiso 1 1 calc R . .
C25 C 0.7360(3) 0.7771(2) 0.7544(3) 0.0239(6) Uani 1 1 d . . .
H25A H 0.7455 0.8313 0.7046 0.029 Uiso 1 1 calc R . .
H25B H 0.8171 0.7387 0.7637 0.029 Uiso 1 1 calc R . .
C26 C 0.7180(3) 0.8193(2) 0.8606(3) 0.0232(6) Uani 1 1 d . . .
C27 C 0.7661(3) 0.9108(2) 0.8930(3) 0.0270(6) Uani 1 1 d . . .
H27 H 0.8053 0.9507 0.8459 0.032 Uiso 1 1 calc R . .
C28 C 0.7564(3) 0.9434(3) 0.9949(3) 0.0349(8) Uani 1 1 d . . .
H28 H 0.7895 1.0055 1.0190 0.042 Uiso 1 1 calc R . .
C29 C 0.6972(3) 0.8834(3) 1.0608(3) 0.0317(7) Uani 1 1 d . . .
H29 H 0.6897 0.9035 1.1312 0.038 Uiso 1 1 calc R . .
C30 C 0.6492(3) 0.7939(2) 1.0224(3) 0.0274(6) Uani 1 1 d . . .
H30 H 0.6073 0.7535 1.0674 0.033 Uiso 1 1 calc R . .
C31 C 0.7472(4) 0.4591(3) 0.8863(3) 0.0461(9) Uani 1 1 d . . .
H31A H 0.7060 0.4392 0.9471 0.069 Uiso 1 1 calc R . .
H31B H 0.8389 0.4410 0.8998 0.069 Uiso 1 1 calc R . .
H31C H 0.7047 0.4262 0.8216 0.069 Uiso 1 1 calc R . .

loop_
_atom_site_aniso_label
_atom_site_aniso_U_11
_atom_site_aniso_U_22
_atom_site_aniso_U_33
_atom_site_aniso_U_23
_atom_site_aniso_U_13
_atom_site_aniso_U_12
Co1 0.01706(19) 0.02119(18) 0.0264(2) 0.00209(16) 0.00431(15) 0.00152(15)
Fe1 0.0165(2) 0.0216(2) 0.0218(2) 0.00045(17) 0.00372(15) -0.00005(15)
P1 0.0512(6) 0.0287(4) 0.0253(4) 0.0034(3) 0.0107(4) 0.0051(4)
F1 0.116(2) 0.0382(13) 0.0468(15) 0.0086(11) -0.0174(14) 0.0102(13)
F2 0.187(4) 0.0426(15) 0.0474(15) 0.0187(12) 0.0208(19) 0.0124(19)
F3A 0.120(3) 0.0406(19) 0.059(2) -0.0052(16) -0.025(2) -0.017(2)
F4A 0.051(2) 0.073(3) 0.157(5) 0.027(3) 0.046(3) 0.000(2)
F5A 0.252(9) 0.049(2) 0.051(2) -0.0174(19) -0.078(4) 0.016(4)
F6A 0.124(4) 0.142(5) 0.165(6) 0.031(4) 0.108(4) 0.045(4)
F3B 0.120(3) 0.0406(19) 0.059(2) -0.0052(16) -0.025(2) -0.017(2)
F4B 0.051(2) 0.073(3) 0.157(5) 0.027(3) 0.046(3) 0.000(2)
F5B 0.252(9) 0.049(2) 0.051(2) -0.0174(19) -0.078(4) 0.016(4)
F6B 0.124(4) 0.142(5) 0.165(6) 0.031(4) 0.108(4) 0.045(4)
O1 0.0174(9) 0.0198(10) 0.0252(12) 0.0013(8) 0.0049(8) 0.0014(8)
O2 0.0233(11) 0.0331(12) 0.0273(11) 0.0051(9) 0.0048(8) -0.0012(9)
O3 0.0219(11) 0.0371(13) 0.0347(12) 0.0117(10) 0.0047(9) 0.0033(9)
O4 0.0253(11) 0.0228(11) 0.0334(12) -0.0057(9) 0.0034(9) -0.0012(8)
O5 0.0269(11) 0.0221(11) 0.0426(13) -0.0027(9) 0.0060(9) -0.0013(9)
O6 0.0200(10) 0.0277(11) 0.0295(12) 0.0018(9) 0.0046(9) -0.0012(8)
O7 0.0187(10) 0.0411(13) 0.0340(12) 0.0071(10) 0.0085(9) -0.0002(9)
O8 0.0240(10) 0.0247(11) 0.0398(14) 0.0065(9) 0.0048(9) 0.0023(9)
N1 0.0162(11) 0.0257(12) 0.0224(12) 0.0004(10) 0.0066(9) 0.0000(9)
N2 0.0181(11) 0.0278(13) 0.0204(12) -0.0003(10) 0.0033(9) -0.0003(10)
N3 0.0171(11) 0.0235(12) 0.0243(12) -0.0027(10) 0.0053(9) 0.0026(9)
N4 0.0159(11) 0.0257(13) 0.0235(13) -0.0016(10) 0.0014(9) 0.0026(9)
C1 0.0209(14) 0.0317(16) 0.0247(15) 0.0016(12) 0.0088(11) 0.0006(12)
C2 0.0225(14) 0.0303(16) 0.0216(15) 0.0083(12) 0.0055(11) 0.0012(12)
C3 0.0160(15) 0.0283(16) 0.0233(16) -0.0007(12) 0.0038(11) 0.0030(11)
C4 0.0169(13) 0.0259(14) 0.0215(14) -0.0010(11) -0.0007(11) -0.0006(11)
C5 0.0299(17) 0.0287(16) 0.0302(17) 0.0035(13) 0.0017(13) 0.0040(13)
C6 0.0368(18) 0.0395(19) 0.0246(16) 0.0094(13) 0.0023(14) 0.0032(14)
C7 0.0424(19) 0.042(2) 0.0199(15) 0.0014(14) 0.0042(14) 0.0065(15)
C8 0.0311(16) 0.0321(17) 0.0262(17) -0.0022(13) 0.0008(13) 0.0068(13)
C9 0.0212(15) 0.0251(15) 0.0203(15) -0.0041(11) 0.0025(12) -0.0013(11)
C10 0.0153(13) 0.0242(14) 0.0223(14) -0.0028(11) 0.0000(10) 0.0000(11)
C11 0.0203(15) 0.0230(14) 0.0239(14) -0.0038(12) -0.0006(12) 0.0020(10)
C12 0.0214(14) 0.0224(14) 0.0247(15) 0.0016(11) -0.0010(11) -0.0011(11)
C13 0.0390(18) 0.0223(15) 0.0320(17) 0.0034(13) 0.0060(14) -0.0030(13)
C14 0.0220(13) 0.0262(15) 0.0240(15) 0.0051(12) 0.0056(11) 0.0006(11)
C15 0.0160(14) 0.0214(14) 0.0224(15) 0.0014(11) 0.0005(11) 0.0030(10)
C16 0.0166(13) 0.0184(14) 0.0229(14) 0.0010(11) 0.0005(11) -0.0002(10)
C17 0.0229(14) 0.0249(15) 0.0232(15) 0.0017(12) 0.0045(11) 0.0020(11)
C18 0.0254(15) 0.0182(14) 0.0276(15) 0.0024(11) 0.0001(12) -0.0004(11)
C19 0.0302(16) 0.0381(18) 0.0273(16) 0.0088(14) 0.0007(13) -0.0014(13)
C20 0.0295(16) 0.0232(15) 0.0276(16) 0.0008(12) 0.0080(12) -0.0024(12)
C21 0.044(2) 0.0263(17) 0.060(2) -0.0132(16) 0.0218(18) -0.0058(15)
C22 0.0293(16) 0.0255(15) 0.0270(16) -0.0017(12) 0.0095(12) 0.0066(12)
C23 0.0447(19) 0.0295(17) 0.0328(18) -0.0085(13) 0.0132(15) -0.0043(14)
C24 0.0293(16) 0.0426(19) 0.0347(18) -0.0083(15) 0.0146(14) -0.0020(14)
C25 0.0186(13) 0.0235(14) 0.0300(16) -0.0010(12) 0.0052(12) -0.0021(11)
C26 0.0146(14) 0.0262(15) 0.0272(16) -0.0010(13) -0.0016(11) 0.0015(11)
C27 0.0216(14) 0.0250(16) 0.0332(17) -0.0015(13) 0.0000(12) -0.0005(12)
C28 0.0290(17) 0.0313(18) 0.0408(19) -0.0091(15) -0.0053(14) 0.0024(13)
C29 0.0309(17) 0.0376(18) 0.0253(17) -0.0063(14) 0.0002(13) 0.0018(14)
C30 0.0219(14) 0.0341(17) 0.0252(15) 0.0017(13) 0.0005(12) 0.0059(13)
C31 0.050(2) 0.0313(19) 0.056(2) 0.0098(17) 0.0052(19) 0.0114(17)

loop_
_atom_type_symbol
_atom_type_description
_atom_type_scat_dispersion_real
_atom_type_scat_dispersion_imag
_atom_type_scat_source
C C 0.0033 0.0016 'International Tables Vol C Tables 4.2.6.8 and 6.1.1.4'
H H 0.0000 0.0000 'International Tables Vol C Tables 4.2.6.8 and 6.1.1.4'
N N 0.0061 0.0033 'International Tables Vol C Tables 4.2.6.8 and 6.1.1.4'
O O 0.0106 0.0060 'International Tables Vol C Tables 4.2.6.8 and 6.1.1.4'
F F 0.0171 0.0103 'International Tables Vol C Tables 4.2.6.8 and 6.1.1.4'
P P 0.1023 0.0942 'International Tables Vol C Tables 4.2.6.8 and 6.1.1.4'
Fe Fe 0.3463 0.8444 'International Tables Vol C Tables 4.2.6.8 and 6.1.1.4'
Co Co 0.3494 0.9721 'International Tables Vol C Tables 4.2.6.8 and 6.1.1.4'

loop_
_geom_angle_atom_site_label_1
_geom_angle_atom_site_label_2
_geom_angle_atom_site_label_3
_geom_angle
_geom_angle_publ_flag
O1 Co1 O8 177.31(9) yes
O1 Co1 O3 92.89(8) ?
O8 Co1 O3 88.86(8) ?
O1 Co1 O5 92.51(8) ?
O8 Co1 O5 89.66(9) ?
O3 Co1 O5 85.75(10) yes
O1 Co1 N4 88.01(8) ?
O8 Co1 N4 89.93(9) ?
O3 Co1 N4 90.64(10) ?
O5 Co1 N4 176.37(10) ?
O1 Co1 N3 89.03(8) ?
O8 Co1 N3 88.92(9) ?
O3 Co1 N3 170.77(9) ?
O5 Co1 N3 103.20(9) ?
N4 Co1 N3 80.39(9) yes
O4 Fe1 O2 97.95(9) yes
O4 Fe1 O1 98.30(9) ?
O2 Fe1 O1 93.94(8) ?
O4 Fe1 O6 96.17(9) ?
O2 Fe1 O6 89.90(9) ?
O1 Fe1 O6 164.36(9) yes
O4 Fe1 N2 91.63(9) ?
O2 Fe1 N2 170.42(10) ?
O1 Fe1 N2 84.63(8) ?
O6 Fe1 N2 89.06(9) ?
O4 Fe1 N1 167.46(9) ?
O2 Fe1 N1 92.42(9) ?
O1 Fe1 N1 87.94(8) ?
O6 Fe1 N1 76.74(9) ?
N2 Fe1 N1 78.07(9) yes
F6B P1 F5B 86.6(11) ?
F6B P1 F3B 96.4(9) ?
F5B P1 F3B 177.0(11) ?
F6B P1 F4A 132.0(8) ?
F5B P1 F4A 136.5(9) ?
F3B P1 F6A 134.9(7) ?
F4A P1 F6A 175.5(4) ?
F6B P1 F5A 126.9(8) ?
F3B P1 F5A 136.6(7) ?
F4A P1 F5A 97.6(4) ?
F6A P1 F5A 86.8(5) ?
F6B P1 F1 101.1(7) ?
F5B P1 F1 96.1(6) ?
F3B P1 F1 83.7(4) ?
F4A P1 F1 94.7(2) ?
F6A P1 F1 84.4(3) ?
F5A P1 F1 90.6(2) ?
F6B P1 F4B 173.9(10) ?
F5B P1 F4B 88.4(10) ?
F3B P1 F4B 88.5(8) ?
F4A P1 F4B 51.3(6) ?
F6A P1 F4B 132.7(7) ?
F5A P1 F4B 48.0(7) ?
F1 P1 F4B 83.0(5) ?
F6B P1 F3A 48.9(8) ?
F5B P1 F3A 135.4(9) ?
F3B P1 F3A 47.6(6) ?
F4A P1 F3A 86.3(3) ?
F6A P1 F3A 89.3(4) ?
F5A P1 F3A 175.8(4) ?
F1 P1 F3A 90.55(17) ?
F4B P1 F3A 136.1(7) ?
F6B P1 F2 78.0(7) ?
F5B P1 F2 83.7(6) ?
F3B P1 F2 96.6(4) ?
F4A P1 F2 86.0(2) ?
F6A P1 F2 94.9(3) ?
F5A P1 F2 89.8(2) ?
F1 P1 F2 179.1(2) ?
F4B P1 F2 97.8(5) ?
F3A P1 F2 88.99(19) ?
C16 O1 Fe1 125.50(17) ?
C16 O1 Co1 117.96(17) ?
Fe1 O1 Co1 116.10(9) yes
C18 O2 Fe1 136.2(2) ?
C18 O3 Co1 133.57(19) ?
C20 O4 Fe1 131.1(2) ?
C20 O5 Co1 137.1(2) ?
C2 O6 Fe1 117.67(19) ?
C31 O8 Co1 125.5(2) ?
C31 O8 H8O 113.6 ?
Co1 O8 H8O 116.3 ?
C1 N1 C9 112.1(2) ?
C1 N1 C3 110.1(2) ?
C9 N1 C3 111.4(2) ?
C1 N1 Fe1 101.97(18) ?
C9 N1 Fe1 111.10(17) ?
C3 N1 Fe1 109.90(18) ?
C4 N2 C8 119.2(3) ?
C4 N2 Fe1 116.33(19) ?
C8 N2 Fe1 122.9(2) ?
C17 N3 C25 110.4(2) ?
C17 N3 C22 111.4(2) ?
C25 N3 C22 107.8(2) ?
C17 N3 Co1 109.69(17) ?
C25 N3 Co1 103.25(17) ?
C22 N3 Co1 114.07(18) ?
C30 N4 C26 118.7(3) ?
C30 N4 Co1 125.4(2) ?
C26 N4 Co1 114.9(2) ?
N1 C1 C2 108.0(2) ?
N1 C1 H1A 110.1 ?
C2 C1 H1A 110.1 ?
N1 C1 H1B 110.1 ?
C2 C1 H1B 110.1 ?
H1A C1 H1B 108.4 ?
O7 C2 O6 124.7(3) ?
O7 C2 C1 120.2(3) ?
O6 C2 C1 115.1(3) ?
N1 C3 C4 112.9(2) ?
N1 C3 H3A 109.0 ?
C4 C3 H3A 109.0 ?
N1 C3 H3B 109.0 ?
C4 C3 H3B 109.0 ?
H3A C3 H3B 107.8 ?
N2 C4 C5 122.0(3) ?
N2 C4 C3 116.5(3) ?
C5 C4 C3 121.5(3) ?
C6 C5 C4 118.6(3) ?
C6 C5 H5 120.7 ?
C4 C5 H5 120.7 ?
C7 C6 C5 119.7(3) ?
C7 C6 H6 120.1 ?
C5 C6 H6 120.1 ?
C6 C7 C8 118.6(3) ?
C6 C7 H7 120.7 ?
C8 C7 H7 120.7 ?
N2 C8 C7 122.0(3) ?
N2 C8 H8 119.0 ?
C7 C8 H8 119.0 ?
N1 C9 C10 110.6(2) ?
N1 C9 H9A 109.5 ?
C10 C9 H9A 109.5 ?
N1 C9 H9B 109.5 ?
C10 C9 H9B 109.5 ?
H9A C9 H9B 108.1 ?
C11 C10 C16 119.2(3) ?
C11 C10 C9 121.4(3) ?
C16 C10 C9 119.4(3) ?
C10 C11 C12 121.9(3) ?
C10 C11 H11 119.1 ?
C12 C11 H11 119.1 ?
C14 C12 C11 117.8(3) ?
C14 C12 C13 121.3(3) ?
C11 C12 C13 120.9(3) ?
C12 C13 H13A 109.5 ?
C12 C13 H13B 109.5 ?
H13A C13 H13B 109.5 ?
C12 C13 H13C 109.5 ?
H13A C13 H13C 109.5 ?
H13B C13 H13C 109.5 ?
C12 C14 C15 122.0(3) ?
C12 C14 H14 119.0 ?
C15 C14 H14 119.0 ?
C14 C15 C16 119.0(3) ?
C14 C15 C17 121.0(3) ?
C16 C15 C17 119.9(3) ?
O1 C16 C10 120.5(3) ?
O1 C16 C15 119.4(3) ?
C10 C16 C15 120.1(3) ?
N3 C17 C15 113.4(2) ?
N3 C17 H17A 108.9 ?
C15 C17 H17A 108.9 ?
N3 C17 H17B 108.9 ?
C15 C17 H17B 108.9 ?
H17A C17 H17B 107.7 ?
O3 C18 O2 124.4(3) ?
O3 C18 C19 118.6(3) ?
O2 C18 C19 117.0(3) ?
C18 C19 H19A 109.5 ?
C18 C19 H19B 109.5 ?
H19A C19 H19B 109.5 ?
C18 C19 H19C 109.5 ?
H19A C19 H19C 109.5 ?
H19B C19 H19C 109.5 ?
O5 C20 O4 124.5(3) ?
O5 C20 C21 120.5(3) ?
O4 C20 C21 115.0(3) ?
C20 C21 H21A 109.5 ?
C20 C21 H21B 109.5 ?
H21A C21 H21B 109.5 ?
C20 C21 H21C 109.5 ?
H21A C21 H21C 109.5 ?
H21B C21 H21C 109.5 ?
C23 C22 N3 112.3(3) ?
C23 C22 C24 108.9(3) ?
N3 C22 C24 114.4(3) ?
C23 C22 H22 106.9 ?
N3 C22 H22 106.9 ?
C24 C22 H22 106.9 ?
C22 C23 H23A 109.5 ?
C22 C23 H23B 109.5 ?
H23A C23 H23B 109.5 ?
C22 C23 H23C 109.5 ?
H23A C23 H23C 109.5 ?
H23B C23 H23C 109.5 ?
C22 C24 H24A 109.5 ?
C22 C24 H24B 109.5 ?
H24A C24 H24B 109.5 ?
C22 C24 H24C 109.5 ?
H24A C24 H24C 109.5 ?
H24B C24 H24C 109.5 ?
N3 C25 C26 113.8(2) ?
N3 C25 H25A 108.8 ?
C26 C25 H25A 108.8 ?
N3 C25 H25B 108.8 ?
C26 C25 H25B 108.8 ?
H25A C25 H25B 107.7 ?
N4 C26 C27 121.9(3) ?
N4 C26 C25 116.6(3) ?
C27 C26 C25 121.4(3) ?
C28 C27 C26 119.4(3) ?
C28 C27 H27 120.3 ?
C26 C27 H27 120.3 ?
C29 C28 C27 118.5(3) ?
C29 C28 H28 120.8 ?
C27 C28 H28 120.8 ?
C30 C29 C28 119.0(3) ?
C30 C29 H29 120.5 ?
C28 C29 H29 120.5 ?
N4 C30 C29 122.5(3) ?
N4 C30 H30 118.7 ?
C29 C30 H30 118.7 ?
O8 C31 H31A 109.5 ?
O8 C31 H31B 109.5 ?
H31A C31 H31B 109.5 ?
O8 C31 H31C 109.5 ?
H31A C31 H31C 109.5 ?
H31B C31 H31C 109.5 ?

loop_
_geom_bond_atom_site_label_1
_geom_bond_atom_site_label_2
_geom_bond_distance
_geom_bond_publ_flag
Co1 O1 2.075(2) yes
Co1 O8 2.079(2) yes
Co1 O3 2.085(2) yes
Co1 O5 2.088(2) yes
Co1 N4 2.100(2) yes
Co1 N3 2.268(3) yes
Fe1 O4 1.932(2) yes
Fe1 O2 1.971(2) yes
Fe1 O1 1.972(2) yes
Fe1 O6 1.994(2) yes
Fe1 N2 2.162(2) yes
Fe1 N1 2.210(2) yes
P1 F6B 1.52(2) ?
P1 F5B 1.53(2) ?
P1 F3B 1.546(14) ?
P1 F4A 1.561(4) ?
P1 F6A 1.563(5) ?
P1 F5A 1.565(4) ?
P1 F1 1.574(2) ?
P1 F4B 1.581(13) ?
P1 F3A 1.590(4) ?
P1 F2 1.599(3) ?
O1 C16 1.363(4) ?
O2 C18 1.279(4) ?
O3 C18 1.243(4) ?
O4 C20 1.283(4) ?
O5 C20 1.239(4) ?
O6 C2 1.297(4) ?
O7 C2 1.227(4) ?
O8 C31 1.425(4) ?
O8 H8O 0.8980 ?
N1 C1 1.483(4) ?
N1 C9 1.486(4) ?
N1 C3 1.488(4) ?
N2 C4 1.333(4) ?
N2 C8 1.347(4) ?
N3 C17 1.486(4) ?
N3 C25 1.487(4) ?
N3 C22 1.521(4) ?
N4 C30 1.340(4) ?
N4 C26 1.342(4) ?
C1 C2 1.526(4) ?
C1 H1A 0.9900 ?
C1 H1B 0.9900 ?
C3 C4 1.503(4) ?
C3 H3A 0.9900 ?
C3 H3B 0.9900 ?
C4 C5 1.392(4) ?
C5 C6 1.381(5) ?
C5 H5 0.9500 ?
C6 C7 1.379(5) ?
C6 H6 0.9500 ?
C7 C8 1.384(5) ?
C7 H7 0.9500 ?
C8 H8 0.9500 ?
C9 C10 1.506(4) ?
C9 H9A 0.9900 ?
C9 H9B 0.9900 ?
C10 C11 1.392(4) ?
C10 C16 1.398(4) ?
C11 C12 1.393(5) ?
C11 H11 0.9500 ?
C12 C14 1.392(4) ?
C12 C13 1.513(4) ?
C13 H13A 0.9800 ?
C13 H13B 0.9800 ?
C13 H13C 0.9800 ?
C14 C15 1.392(4) ?
C14 H14 0.9500 ?
C15 C16 1.402(4) ?
C15 C17 1.510(4) ?
C17 H17A 0.9900 ?
C17 H17B 0.9900 ?
C18 C19 1.500(4) ?
C19 H19A 0.9800 ?
C19 H19B 0.9800 ?
C19 H19C 0.9800 ?
C20 C21 1.498(4) ?
C21 H21A 0.9800 ?
C21 H21B 0.9800 ?
C21 H21C 0.9800 ?
C22 C23 1.519(5) ?
C22 C24 1.530(5) ?
C22 H22 1.0000 ?
C23 H23A 0.9800 ?
C23 H23B 0.9800 ?
C23 H23C 0.9800 ?
C24 H24A 0.9800 ?
C24 H24B 0.9800 ?
C24 H24C 0.9800 ?
C25 C26 1.506(4) ?
C25 H25A 0.9900 ?
C25 H25B 0.9900 ?
C26 C27 1.387(4) ?
C27 C28 1.387(5) ?
C27 H27 0.9500 ?
C28 C29 1.386(5) ?
C28 H28 0.9500 ?
C29 C30 1.383(5) ?
C29 H29 0.9500 ?
C30 H30 0.9500 ?
C31 H31A 0.9800 ?
C31 H31B 0.9800 ?
C31 H31C 0.9800 ?

loop_
_geom_hbond_atom_site_label_D
_geom_hbond_atom_site_label_H
_geom_hbond_atom_site_label_A
_geom_hbond_distance_DH
_geom_hbond_distance_HA
_geom_hbond_distance_DA
_geom_hbond_angle_DHA
_geom_hbond_site_symmetry_A
_geom_hbond_publ_flag
O8 H8O O7 0.90 1.79 2.664(3) 162.4 1_655 yes
